data_4331825
loop_
_publ_author_name
'del Carmen Fern\'andez-Fern\'andez, Mar\'ia'
'Bastida, Rufina'
'Mac\'ias, Alejandro'
'P\'erez-Lourido, Paulo'
'Valencia, Laura'

_publ_section_title
;
 Different Nuclearity Silver(I) Complexes with Novel Tetracyano
 Pendant-Armed Hexaazamacrocyclic Ligands
;
_journal_issue 5
_journal_name_full 'Inorganic Chemistry'
_journal_page_first 2266
_journal_page_last 2275
_journal_paper_doi 10.1021/ic051627r
_journal_volume 45
_journal_year 2006
_chemical_formula_sum 'C2.31 H2.92 Ag0.15 N0.92 O0.46'
_chemical_formula_weight 67.57
_chemical_name_systematic
;
 ?
;
_space_group_IT_number 14
_symmetry_cell_setting monoclinic
_symmetry_space_group_name_Hall '-P 2yn'
_symmetry_space_group_name_H-M 'P 1 21/n 1'
_atom_sites_solution_hydrogens geom
_atom_sites_solution_primary direct
_atom_sites_solution_secondary difmap
_audit_creation_method SHELXL-97
_cell_angle_alpha 90.00
_cell_angle_beta 102.666(2)
_cell_angle_gamma 90.00
_cell_formula_units_Z 26
_cell_length_a 9.6001(9)
_cell_length_b 9.3376(8)
_cell_length_c 19.8455(17)
_cell_measurement_temperature 293(2)
_cell_volume 1735.7(3)
_computing_cell_refinement 'BRUKER Smart'
_computing_data_collection 'BRUKER Smart'
_computing_data_reduction 'BRUKER Shelxtl'
_computing_molecular_graphics 'ORTEP-3 for Windows (Farrugia, 1997)'
_computing_publication_material 'WinGX publication routines (Farrugia, 1999)'
_computing_structure_refinement 'SHELXL-97 (Sheldrick, 1997)'
_computing_structure_solution 'SHELXS-97 (Sheldrick, 1997)'
_diffrn_ambient_temperature 293(2)
_diffrn_measured_fraction_theta_full 0.911
_diffrn_measured_fraction_theta_max 0.911
_diffrn_measurement_device_type 'CCD-1000 area detector'
_diffrn_measurement_method 'omega scans'
_diffrn_radiation_monochromator graphite
_diffrn_radiation_source 'fine-focus sealed tube'
_diffrn_radiation_type MoK\a
_diffrn_radiation_wavelength 0.71073
_diffrn_reflns_av_R_equivalents 0.0401
_diffrn_reflns_av_sigmaI/netI 0.0936
_diffrn_reflns_limit_h_max 12
_diffrn_reflns_limit_h_min -12
_diffrn_reflns_limit_k_max 11
_diffrn_reflns_limit_k_min -12
_diffrn_reflns_limit_l_max 26
_diffrn_reflns_limit_l_min -23
_diffrn_reflns_number 9113
_diffrn_reflns_theta_full 28.02
_diffrn_reflns_theta_max 28.02
_diffrn_reflns_theta_min 2.10
_exptl_absorpt_coefficient_mu 1.189
_exptl_absorpt_correction_T_max 0.8803
_exptl_absorpt_correction_T_min 0.7883
_exptl_absorpt_correction_type empirical
_exptl_absorpt_process_details sadabs
_exptl_crystal_colour colorless
_exptl_crystal_density_diffrn 1.681
_exptl_crystal_density_method 'not measured'
_exptl_crystal_description prism
_exptl_crystal_F_000 888
_exptl_crystal_size_max 0.21
_exptl_crystal_size_mid 0.16
_exptl_crystal_size_min 0.11
_refine_diff_density_max 0.632
_refine_diff_density_min -0.416
_refine_diff_density_rms 0.069
_refine_ls_extinction_method none
_refine_ls_goodness_of_fit_ref 0.816
_refine_ls_hydrogen_treatment mixed
_refine_ls_matrix_type full
_refine_ls_number_parameters 226
_refine_ls_number_reflns 3827
_refine_ls_number_restraints 0
_refine_ls_restrained_S_all 0.816
_refine_ls_R_factor_all 0.1536
_refine_ls_R_factor_gt 0.0469
_refine_ls_shift/su_max 0.002
_refine_ls_shift/su_mean 0.000
_refine_ls_structure_factor_coef Fsqd
_refine_ls_weighting_details 'calc w=1/[\s^2^(Fo^2^)+(0.0538P)^2^+0.0000P] where P=(Fo^2^+2Fc^2^)/3'
_refine_ls_weighting_scheme calc
_refine_ls_wR_factor_gt 0.0946
_refine_ls_wR_factor_ref 0.1179
_reflns_number_gt 1572
_reflns_number_total 3827
_reflns_threshold_expression >2sigma(I)
_cod_data_source_file ic051627rsup1.cif
_cod_data_source_block '[Ag2L2(NO3)2]'
_cod_depositor_comments
;
The following automatic conversions were performed:

'_symmetry_cell_setting' value 'Monoclinic' changed to 'monoclinic'
according to /home/saulius/struct/CIF-dictionaries/cif_core.dic
dictionary named 'cif_core.dic' version 2.4.2 from 2011-04-26.

Automatic conversion script
Id: cif_fix_values 1891 2012-01-12 08:04:46Z andrius 
;
_cod_original_sg_symbol_H-M P21/n
_cod_database_code 4331825

loop_
_symmetry_equiv_pos_as_xyz
'x, y, z'
'-x+1/2, y+1/2, -z+1/2'
'-x, -y, -z'
'x-1/2, -y-1/2, z-1/2'

loop_
_atom_site_label
_atom_site_type_symbol
_atom_site_fract_x
_atom_site_fract_y
_atom_site_fract_z
_atom_site_U_iso_or_equiv
_atom_site_adp_type
_atom_site_occupancy
_atom_site_symmetry_multiplicity
_atom_site_calc_flag
_atom_site_refinement_flags
C1 C -0.0825(5) 0.7513(6) 0.3856(3) 0.0619(15) Uani 1 1 d .
C2 C -0.1395(6) 0.8244(7) 0.3244(4) 0.082(2) Uani 1 1 d .
H2 H -0.1780 0.9156 0.3254 0.098 Uiso 1 1 calc R
C3 C -0.1373(7) 0.7592(8) 0.2630(3) 0.086(2) Uani 1 1 d .
H3 H -0.1745 0.8055 0.2214 0.103 Uiso 1 1 calc R
C4 C -0.0803(7) 0.6259(7) 0.2633(3) 0.0785(18) Uani 1 1 d .
H4 H -0.0777 0.5814 0.2217 0.094 Uiso 1 1 calc R
C5 C -0.0270(6) 0.5568(6) 0.3240(3) 0.0628(16) Uani 1 1 d .
C6 C 0.0353(7) 0.4106(6) 0.3250(3) 0.0750(18) Uani 1 1 d .
H6A H -0.0296 0.3425 0.3388 0.090 Uiso 1 1 calc R
H6B H 0.0442 0.3858 0.2787 0.090 Uiso 1 1 calc R
C7 C 0.2224(6) 0.2483(6) 0.3862(3) 0.0735(17) Uani 1 1 d .
H7A H 0.3244 0.2458 0.4053 0.088 Uiso 1 1 calc R
H7B H 0.2033 0.1946 0.3433 0.088 Uiso 1 1 calc R
C8 C 0.1441(6) 0.1795(5) 0.4368(3) 0.0661(16) Uani 1 1 d .
H8A H 0.0424 0.1821 0.4169 0.079 Uiso 1 1 calc R
H8B H 0.1723 0.0797 0.4426 0.079 Uiso 1 1 calc R
C9 C 0.0764(6) 0.1795(5) 0.5451(3) 0.0650(16) Uani 1 1 d .
H9A H 0.1030 0.0795 0.5522 0.078 Uiso 1 1 calc R
H9B H -0.0210 0.1832 0.5183 0.078 Uiso 1 1 calc R
C10 C 0.3267(7) 0.2537(7) 0.5441(3) 0.086(2) Uani 1 1 d .
H10A H 0.3801 0.3136 0.5188 0.103 Uiso 1 1 calc R
H10B H 0.3329 0.2961 0.5893 0.103 Uiso 1 1 calc R
C11 C 0.3903(8) 0.1088(8) 0.5523(4) 0.110(2) Uani 1 1 d .
H11A H 0.3919 0.0685 0.5074 0.132 Uiso 1 1 calc R
H11B H 0.3341 0.0463 0.5750 0.132 Uiso 1 1 calc R
C12 C 0.5419(9) 0.1212(8) 0.5956(4) 0.094(2) Uani 1 1 d .
C13 C 0.2961(8) 0.4908(7) 0.3550(4) 0.102(2) Uani 1 1 d .
H13A H 0.2637 0.5892 0.3481 0.122 Uiso 1 1 calc R
H13B H 0.3782 0.4888 0.3935 0.122 Uiso 1 1 calc R
C14 C 0.3370(10) 0.4400(9) 0.2940(4) 0.124(3) Uani 1 1 d .
H14A H 0.2578 0.4457 0.2542 0.148 Uiso 1 1 calc R
H14B H 0.3702 0.3417 0.2997 0.148 Uiso 1 1 calc R
C15 C 0.4607(8) 0.5435(8) 0.2859(4) 0.106(3) Uani 1 1 d .
N1 N -0.0263(4) 0.6198(5) 0.3856(2) 0.0575(12) Uani 1 1 d .
N1N N 0.3295(6) 0.7047(6) 0.5651(3) 0.0690(14) Uani 1 1 d .
N2 N 0.1760(5) 0.3977(5) 0.3722(2) 0.0663(13) Uani 1 1 d .
N3 N 0.1706(5) 0.2481(5) 0.5055(2) 0.0626(12) Uani 1 1 d .
N4 N 0.6523(7) 0.1204(7) 0.6247(3) 0.117(2) Uani 1 1 d .
N5 N 0.5444(7) 0.6105(7) 0.2738(3) 0.110(2) Uani 1 1 d .
Ag1 Ag 0.13020(4) 0.50257(5) 0.47964(2) 0.07126(19) Uani 1 1 d .
O1N O 0.3705(5) 0.6217(6) 0.5260(3) 0.1153(18) Uani 1 1 d .
O2N O 0.2093(6) 0.6939(7) 0.5709(3) 0.140(2) Uani 1 1 d .
O3N O 0.4139(5) 0.7890(5) 0.5991(2) 0.0985(15) Uani 1 1 d .

loop_
_atom_site_aniso_label
_atom_site_aniso_U_11
_atom_site_aniso_U_22
_atom_site_aniso_U_33
_atom_site_aniso_U_23
_atom_site_aniso_U_13
_atom_site_aniso_U_12
C1 0.045(3) 0.058(4) 0.088(5) 0.017(4) 0.026(3) -0.002(3)
C2 0.071(4) 0.080(5) 0.103(5) 0.041(4) 0.035(4) 0.014(4)
C3 0.075(5) 0.103(6) 0.077(5) 0.035(4) 0.015(4) 0.009(4)
C4 0.078(4) 0.088(5) 0.069(5) 0.018(4) 0.015(4) 0.001(4)
C5 0.060(4) 0.062(4) 0.068(4) 0.006(3) 0.018(3) -0.011(3)
C6 0.086(5) 0.058(4) 0.083(5) -0.004(3) 0.023(4) 0.007(4)
C7 0.075(4) 0.061(4) 0.087(4) 0.003(3) 0.025(3) 0.011(3)
C8 0.063(4) 0.044(3) 0.095(5) 0.007(3) 0.026(3) 0.007(3)
C9 0.065(4) 0.039(3) 0.098(5) 0.012(3) 0.032(4) 0.000(3)
C10 0.093(5) 0.061(4) 0.111(5) 0.016(4) 0.040(4) 0.016(4)
C11 0.111(6) 0.075(5) 0.145(7) -0.013(5) 0.030(5) 0.010(5)
C12 0.083(5) 0.096(6) 0.100(6) 0.005(5) 0.015(5) 0.031(5)
C13 0.137(6) 0.081(5) 0.097(5) 0.003(5) 0.049(5) 0.023(5)
C14 0.178(9) 0.098(6) 0.090(6) 0.002(5) 0.020(6) -0.005(6)
C15 0.091(6) 0.080(6) 0.159(8) 0.047(5) 0.053(5) 0.012(4)
N1 0.046(3) 0.046(3) 0.080(4) 0.015(3) 0.014(2) 0.004(2)
N1N 0.060(4) 0.075(4) 0.071(4) -0.011(3) 0.014(3) -0.007(3)
N2 0.059(3) 0.058(3) 0.087(4) 0.005(3) 0.028(3) -0.001(3)
N3 0.051(3) 0.062(3) 0.076(3) 0.007(3) 0.019(2) -0.004(2)
N4 0.093(5) 0.098(5) 0.141(6) -0.015(4) -0.014(4) 0.033(4)
N5 0.110(5) 0.089(5) 0.145(6) 0.012(4) 0.055(4) -0.022(4)
Ag1 0.0665(3) 0.0595(3) 0.0837(3) -0.0026(3) 0.0076(2) -0.0057(3)
O1N 0.112(4) 0.113(4) 0.121(4) -0.036(3) 0.027(3) -0.008(3)
O2N 0.066(3) 0.236(7) 0.123(4) -0.036(4) 0.032(3) -0.024(4)
O3N 0.098(4) 0.076(3) 0.108(4) -0.020(3) -0.006(3) -0.028(3)

loop_
_atom_type_symbol
_atom_type_description
_atom_type_scat_dispersion_real
_atom_type_scat_dispersion_imag
_atom_type_scat_source
C C 0.0033 0.0016 'International Tables Vol C Tables 4.2.6.8 and 6.1.1.4'
H H 0.0000 0.0000 'International Tables Vol C Tables 4.2.6.8 and 6.1.1.4'
N N 0.0061 0.0033 'International Tables Vol C Tables 4.2.6.8 and 6.1.1.4'
Ag Ag -0.8971 1.1015 'International Tables Vol C Tables 4.2.6.8 and 6.1.1.4'
O O 0.0106 0.0060 'International Tables Vol C Tables 4.2.6.8 and 6.1.1.4'

loop_
_geom_angle_atom_site_label_1
_geom_angle_atom_site_label_2
_geom_angle_atom_site_label_3
_geom_angle
_geom_angle_site_symmetry_1
_geom_angle_site_symmetry_3
N1 C1 C2 121.9(6) . .
N1 C1 C9 117.2(5) . 3_566
C2 C1 C9 120.8(6) . 3_566
C3 C2 C1 118.6(6) . .
C3 C2 H2 120.7 . .
C1 C2 H2 120.7 . .
C4 C3 C2 119.3(6) . .
C4 C3 H3 120.4 . .
C2 C3 H3 120.4 . .
C5 C4 C3 120.7(6) . .
C5 C4 H4 119.7 . .
C3 C4 H4 119.7 . .
C4 C5 N1 121.2(6) . .
C4 C5 C6 121.2(6) . .
N1 C5 C6 117.6(5) . .
N2 C6 C5 113.2(5) . .
N2 C6 H6A 108.9 . .
C5 C6 H6A 108.9 . .
N2 C6 H6B 108.9 . .
C5 C6 H6B 108.9 . .
H6A C6 H6B 107.8 . .
N2 C7 C8 110.6(4) . .
N2 C7 H7A 109.5 . .
C8 C7 H7A 109.5 . .
N2 C7 H7B 109.5 . .
C8 C7 H7B 109.5 . .
H7A C7 H7B 108.1 . .
N3 C8 C7 114.6(4) . .
N3 C8 H8A 108.6 . .
C7 C8 H8A 108.6 . .
N3 C8 H8B 108.6 . .
C7 C8 H8B 108.6 . .
H8A C8 H8B 107.6 . .
N3 C9 C1 113.3(4) . 3_566
N3 C9 H9A 108.9 . .
C1 C9 H9A 108.9 3_566 .
N3 C9 H9B 108.9 . .
C1 C9 H9B 108.9 3_566 .
H9A C9 H9B 107.7 . .
C11 C10 N3 111.1(6) . .
C11 C10 H10A 109.4 . .
N3 C10 H10A 109.4 . .
C11 C10 H10B 109.4 . .
N3 C10 H10B 109.4 . .
H10A C10 H10B 108.0 . .
C10 C11 C12 108.2(6) . .
C10 C11 H11A 110.1 . .
C12 C11 H11A 110.1 . .
C10 C11 H11B 110.1 . .
C12 C11 H11B 110.1 . .
H11A C11 H11B 108.4 . .
N4 C12 C11 174.7(9) . .
C14 C13 N2 110.9(6) . .
C14 C13 H13A 109.5 . .
N2 C13 H13A 109.5 . .
C14 C13 H13B 109.5 . .
N2 C13 H13B 109.5 . .
H13A C13 H13B 108.0 . .
C13 C14 C15 103.7(7) . .
C13 C14 H14A 111.0 . .
C15 C14 H14A 111.0 . .
C13 C14 H14B 111.0 . .
C15 C14 H14B 111.0 . .
H14A C14 H14B 109.0 . .
N5 C15 C14 173.0(10) . .
C1 N1 C5 118.3(5) . .
C1 N1 Ag1 127.2(4) . .
C5 N1 Ag1 112.6(4) . .
O2N N1N O3N 122.8(6) . .
O2N N1N O1N 117.5(6) . .
O3N N1N O1N 119.5(6) . .
C6 N2 C7 113.3(5) . .
C6 N2 C13 116.1(5) . .
C7 N2 C13 111.5(5) . .
C6 N2 Ag1 101.8(3) . .
C7 N2 Ag1 108.5(3) . .
C13 N2 Ag1 104.5(3) . .
C9 N3 C8 107.7(4) . .
C9 N3 C10 113.4(4) . .
C8 N3 C10 115.4(4) . .
C9 N3 Ag1 116.6(3) . .
C8 N3 Ag1 103.9(3) . .
C10 N3 Ag1 99.5(3) . .
N1 Ag1 N3 130.77(15) . .
N1 Ag1 N2 73.03(16) . .
N3 Ag1 N2 75.27(15) . .
N1 Ag1 O2N 105.85(18) . .
N3 Ag1 O2N 121.72(17) . .
N2 Ag1 O2N 144.30(16) . .
N1 Ag1 O1N 116.54(16) . .
N3 Ag1 O1N 105.05(16) . .
N2 Ag1 O1N 99.55(16) . .
O2N Ag1 O1N 47.86(15) . .
N1 Ag1 Ag1 77.55(10) . 3_566
N3 Ag1 Ag1 91.92(10) . 3_566
N2 Ag1 Ag1 125.67(11) . 3_566
O2N Ag1 Ag1 87.27(12) . 3_566
O1N Ag1 Ag1 134.56(12) . 3_566
N1N O1N Ag1 96.5(4) . .
N1N O2N Ag1 97.8(4) . .

loop_
_geom_bond_atom_site_label_1
_geom_bond_atom_site_label_2
_geom_bond_distance
_geom_bond_site_symmetry_2
C1 N1 1.341(6) .
C1 C2 1.396(7) .
C1 C9 1.509(7) 3_566
C2 C3 1.366(8) .
C2 H2 0.9300 .
C3 C4 1.359(8) .
C3 H3 0.9300 .
C4 C5 1.364(7) .
C4 H4 0.9300 .
C5 N1 1.355(6) .
C5 C6 1.489(8) .
C6 N2 1.470(7) .
C6 H6A 0.9700 .
C6 H6B 0.9700 .
C7 N2 1.472(6) .
C7 C8 1.522(7) .
C7 H7A 0.9700 .
C7 H7B 0.9700 .
C8 N3 1.477(6) .
C8 H8A 0.9700 .
C8 H8B 0.9700 .
C9 N3 1.469(6) .
C9 C1 1.509(7) 3_566
C9 H9A 0.9700 .
C9 H9B 0.9700 .
C10 C11 1.479(8) .
C10 N3 1.527(7) .
C10 H10A 0.9700 .
C10 H10B 0.9700 .
C11 C12 1.524(9) .
C11 H11A 0.9700 .
C11 H11B 0.9700 .
C12 N4 1.090(8) .
C13 C14 1.434(9) .
C13 N2 1.541(8) .
C13 H13A 0.9700 .
C13 H13B 0.9700 .
C14 C15 1.566(11) .
C14 H14A 0.9700 .
C14 H14B 0.9700 .
C15 N5 1.086(8) .
N1 Ag1 2.389(4) .
N1N O2N 1.188(6) .
N1N O3N 1.222(5) .
N1N O1N 1.223(6) .
N2 Ag1 2.471(4) .
N3 Ag1 2.444(4) .
Ag1 O2N 2.538(5) .
Ag1 O1N 2.545(5) .
Ag1 Ag1 2.7911(9) 3_566

loop_
_geom_torsion_atom_site_label_1
_geom_torsion_atom_site_label_2
_geom_torsion_atom_site_label_3
_geom_torsion_atom_site_label_4
_geom_torsion
_geom_torsion_site_symmetry_1
_geom_torsion_site_symmetry_4
N1 C1 C2 C3 0.0(8) . .
C9 C1 C2 C3 177.4(5) 3_566 .
C1 C2 C3 C4 0.0(9) . .
C2 C3 C4 C5 0.7(10) . .
C3 C4 C5 N1 -1.5(9) . .
C3 C4 C5 C6 179.8(6) . .
C4 C5 C6 N2 130.6(6) . .
N1 C5 C6 N2 -48.1(7) . .
N2 C7 C8 N3 -62.0(6) . .
N3 C10 C11 C12 -175.9(5) . .
C10 C11 C12 N4 -161(10) . .
N2 C13 C14 C15 -178.6(6) . .
C13 C14 C15 N5 -164(7) . .
C2 C1 N1 C5 -0.8(7) . .
C9 C1 N1 C5 -178.3(4) 3_566 .
C2 C1 N1 Ag1 162.0(4) . .
C9 C1 N1 Ag1 -15.5(6) 3_566 .
C4 C5 N1 C1 1.5(8) . .
C6 C5 N1 C1 -179.7(5) . .
C4 C5 N1 Ag1 -163.7(4) . .
C6 C5 N1 Ag1 15.1(6) . .
C5 C6 N2 C7 166.2(5) . .
C5 C6 N2 C13 -62.9(6) . .
C5 C6 N2 Ag1 50.0(5) . .
C8 C7 N2 C6 -76.4(6) . .
C8 C7 N2 C13 150.4(5) . .
C8 C7 N2 Ag1 35.8(5) . .
C14 C13 N2 C6 -70.1(7) . .
C14 C13 N2 C7 61.6(7) . .
C14 C13 N2 Ag1 178.6(5) . .
C1 C9 N3 C8 -174.7(4) 3_566 .
C1 C9 N3 C10 56.4(6) 3_566 .
C1 C9 N3 Ag1 -58.4(5) 3_566 .
C7 C8 N3 C9 174.1(5) . .
C7 C8 N3 C10 -58.1(6) . .
C7 C8 N3 Ag1 49.7(5) . .
C11 C10 N3 C9 68.6(7) . .
C11 C10 N3 C8 -56.4(7) . .
C11 C10 N3 Ag1 -166.8(5) . .
C1 N1 Ag1 N3 153.7(4) . .
C5 N1 Ag1 N3 -42.7(4) . .
C1 N1 Ag1 N2 -154.2(4) . .
C5 N1 Ag1 N2 9.4(3) . .
C1 N1 Ag1 O2N -11.5(4) . .
C5 N1 Ag1 O2N 152.2(3) . .
C1 N1 Ag1 O1N -61.8(4) . .
C5 N1 Ag1 O1N 101.8(4) . .
C1 N1 Ag1 Ag1 72.0(4) . 3_566
C5 N1 Ag1 Ag1 -124.3(3) . 3_566
C9 N3 Ag1 N1 -87.5(4) . .
C8 N3 Ag1 N1 30.9(4) . .
C10 N3 Ag1 N1 150.2(3) . .
C9 N3 Ag1 N2 -138.8(4) . .
C8 N3 Ag1 N2 -20.4(3) . .
C10 N3 Ag1 N2 98.9(3) . .
C9 N3 Ag1 O2N 75.7(4) . .
C8 N3 Ag1 O2N -166.0(3) . .
C10 N3 Ag1 O2N -46.6(4) . .
C9 N3 Ag1 O1N 125.1(4) . .
C8 N3 Ag1 O1N -116.6(3) . .
C10 N3 Ag1 O1N 2.8(4) . .
C9 N3 Ag1 Ag1 -12.3(4) . 3_566
C8 N3 Ag1 Ag1 106.0(3) . 3_566
C10 N3 Ag1 Ag1 -134.6(3) . 3_566
C6 N2 Ag1 N1 -30.4(3) . .
C7 N2 Ag1 N1 -150.1(4) . .
C13 N2 Ag1 N1 90.9(4) . .
C6 N2 Ag1 N3 111.5(4) . .
C7 N2 Ag1 N3 -8.2(3) . .
C13 N2 Ag1 N3 -127.3(4) . .
C6 N2 Ag1 O2N -124.1(4) . .
C7 N2 Ag1 O2N 116.2(4) . .
C13 N2 Ag1 O2N -2.8(5) . .
C6 N2 Ag1 O1N -145.4(4) . .
C7 N2 Ag1 O1N 95.0(4) . .
C13 N2 Ag1 O1N -24.1(4) . .
C6 N2 Ag1 Ag1 29.9(4) . 3_566
C7 N2 Ag1 Ag1 -89.8(4) . 3_566
C13 N2 Ag1 Ag1 151.1(3) . 3_566
O2N N1N O1N Ag1 5.1(7) . .
O3N N1N O1N Ag1 -178.8(5) . .
N1 Ag1 O1N N1N 84.9(4) . .
N3 Ag1 O1N N1N -122.2(4) . .
N2 Ag1 O1N N1N 160.6(4) . .
O2N Ag1 O1N N1N -2.8(4) . .
Ag1 Ag1 O1N N1N -14.0(5) 3_566 .
O3N N1N O2N Ag1 178.9(5) . .
O1N N1N O2N Ag1 -5.1(7) . .
N1 Ag1 O2N N1N -108.7(4) . .
N3 Ag1 O2N N1N 84.5(4) . .
N2 Ag1 O2N N1N -25.9(6) . .
O1N Ag1 O2N N1N 2.9(4) . .
Ag1 Ag1 O2N N1N 175.0(4) 3_566 .
